data_2107288
loop_
_publ_author_name
'Hori, Satoshi'
'Taminato, Sou'
'Suzuki, Kota'
'Hirayama, Masaaki'
'Kato, Yuki'
'Kanno, Ryoji'

_publ_section_title
;
 Structure--property relationships in lithium superionic conductors having
 a Li~10~GeP~2~S~12~-type structure
;
_journal_coeditor_code KC5021SUP1
_journal_issue 6
_journal_name_full 'Acta Crystallographica Section B'
_journal_page_first 727
_journal_page_last 736
_journal_paper_doi 10.1107/S2052520615022283
_journal_volume 71
_journal_year 2015
_chemical_formula_moiety 'Li9.81 P2.19 S12 Sn0.81'
_chemical_formula_sum 'Li9.81 P2.19 S12 Sn0.81'
_chemical_formula_weight 616.859
_space_group_IT_number 137
_symmetry_cell_setting tetragonal
_symmetry_Int_Tables_number 137
_symmetry_space_group_name_Hall 'P 4n 2n -1n'
_symmetry_space_group_name_H-M 'P 42/n m c :1'
_cell_angle_alpha 90
_cell_angle_beta 90
_cell_angle_gamma 90
_cell_formula_units_Z 2
_cell_length_a 8.73764(3)
_cell_length_b 8.73764(3)
_cell_length_c 12.71660(7)
_cell_measurement_reflns_used 481
_cell_measurement_temperature 300
_cell_volume 970.866(7)
_computing_publication_material 'Oishi, R. et. al., (2009). Nuc. Instrum. Methods Phys. Res. 600, 94-96.'
_computing_structure_refinement Z-Rietveld
_diffrn_ambient_temperature 300
_diffrn_measured_fraction_theta_full 'not evaluated'
_diffrn_measurement_device_type 'iMateria at J-Parc'
_diffrn_radiation_probe neutron
_diffrn_radiation_type neutron
_diffrn_radiation_wavelength '0.36 < lambda < 10.18 Ang'
_diffrn_source time-of-flight
_diffrn_source_type J-Parc
_exptl_crystal_colour Grey
_exptl_crystal_density_diffrn 2.110
_exptl_crystal_density_method 'not measured'
_exptl_crystal_description block
_pd_calc_method 'Rietveld Refinement'
_cod_data_source_file kc5021sup1.cif
_cod_data_source_block Li9.81Sn0.81P2.19S12_at_300K
_cod_original_cell_volume 970.866(9)
_cod_original_sg_symbol_H-M P4_2/nmc:1
_cod_database_code 2107288

loop_
_symmetry_equiv_pos_as_xyz
+x,+y,+z
-x,-y,+z
1/2-y,1/2+x,1/2+z
1/2+y,1/2-x,1/2+z
1/2-x,1/2+y,1/2-z
1/2+x,1/2-y,1/2-z
+y,+x,-z
-y,-x,-z
1/2-x,1/2-y,1/2-z
1/2+x,1/2+y,1/2-z
+y,-x,-z
-y,+x,-z
+x,-y,+z
-x,+y,+z
1/2-y,1/2-x,1/2+z
1/2+y,1/2+x,1/2+z

loop_
_atom_site_aniso_label
_atom_site_aniso_U_11
_atom_site_aniso_U_22
_atom_site_aniso_U_33
_atom_site_aniso_U_12
_atom_site_aniso_U_13
_atom_site_aniso_U_23
Li1 0.093(6) 0.081(5) 0.105(5) 0.005(3) 0.004(4) -0.016(4)
Li2 0.109(6) 0.041(4) 0.149(6) 0 0 0
Li3 0.085(4) 0.085(4) 0.499(15) -0.055(4) 0.121(4) -0.121(4)
Li4 0.036(6) 0.091(6) 0.090(5) 0 0 0
Sn1 0.0296(9) 0.0326(9) 0.0193(7) 0 0 0
P1 0.0296(9) 0.0326(9) 0.0193(7) 0 0 0
P2 0.0268(7) 0.0268(7) 0.0349(14) 0 0 0
S1 0.0549(12) 0.0131(11) 0.0151(10) 0 0 0.0020(10)
S2 0.0545(14) 0.0411(11) 0.0500(12) 0 0 -0.0054(10)
S3 0.0389(13) 0.0319(10) 0.0251(12) 0 0 0.0047(11)

loop_
_atom_site_label
_atom_site_type_symbol
_atom_site_occupancy
_atom_site_fract_x
_atom_site_fract_y
_atom_site_fract_z
_atom_site_B_iso_or_equiv
Li1 Li 0.473(5) 0.2562(4) 0.2740(4) 0.1866(4) 7.4(2)
Li2 Li 0.803(7) 0 0.5 -0.0511(5) 7.9(2)
Li3 Li 0.750(10) 0.2431(3) 0.2431(3) 0 17.6(5)
Li4 Li 0.709(7) 0 0 0.2440(4) 5.7(2)
Sn1 Sn 0.405 0 0.5 0.68834(8) 2.14(2)
P1 P 0.595 0 0.5 0.68834(8) 2.14(2)
P2 P 1 0 0 0.5 2.33(3)
S1 S 1 0 0.18790(14) 0.40867(11) 2.19(4)
S2 S 1 0 0.29308(17) 0.10320(18) 3.83(4)
S3 S 1 0 0.70019(18) 0.78795(12) 2.52(4)

loop_
_geom_angle_atom_site_label_1
_geom_angle_atom_site_label_2
_geom_angle_atom_site_label_3
_geom_angle
_geom_angle_site_symmetry_1
_geom_angle_site_symmetry_2
_geom_angle_site_symmetry_3
S1 Li2 S1 158.8(2) 4_455 1_556 3
S1 Li2 S2 97.79(9) 4_455 1_556 2_566
S1 Li2 S3 81.9(2) 4_455 1_556 2_565
S2 Li2 S2 85.31(18) 1_556 1_556 2_566
S2 Li2 S3 96.82(14) 1_556 1_556 2_565
S2 Li2 S3 177.9(3) 1_556 1_556 1
S3 Li2 S3 81.04(17) 2_565 1_556 1
S1 Li4 S1 76.21(15) 1 1 2
S1 Li4 S2 86.86(10) 1 1 1
S1 Li4 S2 163.1(3) 1 1 2
S1 Li4 S3 96.93(7) 1 1 7_456
S2 Li4 S2 110.06(18) 1 1 2
S2 Li4 S3 84.95(5) 1 1 7_456
S3 Li4 S3 162.3(2) 7_456 1 8_656
S2 Sn1 S2 118.17(13) 3 1 4_455
S3 Sn1 S2 107.54(10) 1 1 3
S3 Sn1 S3 108.18(12) 1 1 2_565
S2 P1 S2 118.2(13) 3 1 4_455
S3 P1 S2 107.54(10) 1 1 3
S3 P1 S3 108.18(12) 1 1 2_565
S1 P2 S1 109.48(7) 1 1 7_556
S1 P2 S1 109.45(9) 1 1 2

loop_
_geom_bond_atom_site_label_1
_geom_bond_atom_site_label_2
_geom_bond_distance
_geom_bond_site_symmetry_1
_geom_bond_site_symmetry_2
Li1 S1 2.474(4) 1 6
Li1 S2 2.482(4) 1 1
Li1 S3 2.408(4) 1 4_454
Li1 S3 2.446(4) 1 8_656
Li2 S1 2.7746(17) 1_556 3
Li2 S2 2.668(5) 1_556 1_556
Li2 S3 2.692(5) 1_556 1
Li3 S1 2.599(3) 1 3_554
Li3 S2 2.534(2) 1 1
Li4 S1 2.661(5) 1 1
Li4 S2 3.125(4) 1 1
Li4 S3 2.6510(17) 1 7_456
P1 S2 2.107(18) 1 4_455
P1 S3 2.1597(17) 1 1
Sn1 S2 2.1074(18) 1 4_455
Sn1 S3 2.160(17) 1 1
P2 S1 2.0111(12) 1 1
Li1 Li1 1.669(9) 1 9
Li1 Li3 2.391(5) 1 1
Li1 Li4 3.358(4) 1 1
Li1 Li4 3.036(5) 1 5
Li2 Li3 3.1580(12) 1_556 1_556

_cod_database_fobs_code 2107288
